data_4340330
loop_
_publ_author_name
'Mondal, Prasenjit'
'Agarwala, Hemlata'
'Jana, Rahul Dev'
'Plebst, Sebastian'
'Grupp, Anita'
'Ehret, Fabian'
'Mobin, Shaikh M.'
'Kaim, Wolfgang'
'Lahiri, Goutam Kumar'

_publ_section_title
;
 Sensitivity of a Strained C-C Single Bond to Charge Transfer: Redox
 Activity in Mononuclear and Dinuclear Ruthenium Complexes of
 Bis(arylimino)acenaphthene (BIAN) Ligands.
;
_journal_issue 14
_journal_name_full 'Inorganic chemistry'
_journal_page_first 7389
_journal_page_last 7403
_journal_paper_doi 10.1021/ic500730m
_journal_volume 53
_journal_year 2014
_chemical_formula_sum 'C76 H56 Cl4 N10 O12 Ru2'
_chemical_formula_weight 1645.25
_chemical_name_systematic
;
 ?
;
_space_group_IT_number 15
_symmetry_cell_setting monoclinic
_symmetry_space_group_name_Hall '-C 2yc'
_symmetry_space_group_name_H-M 'C 1 2/c 1'
_atom_sites_solution_hydrogens geom
_atom_sites_solution_primary direct
_atom_sites_solution_secondary difmap
_audit_creation_method SHELXL-97
_cell_angle_alpha 90.00
_cell_angle_beta 99.176(2)
_cell_angle_gamma 90.00
_cell_formula_units_Z 4
_cell_length_a 30.8584(8)
_cell_length_b 14.7627(4)
_cell_length_c 14.3067(4)
_cell_measurement_reflns_used 9262
_cell_measurement_temperature 150(2)
_cell_measurement_theta_max 32.4213
_cell_measurement_theta_min 2.9825
_cell_volume 6434.1(3)
_computing_cell_refinement 'CrysAlis RED, Oxford Diffraction Ltd.,'
_computing_data_collection 'CrysAlis CCD, Oxford Diffraction Ltd.,'
_computing_data_reduction 'CrysAlis RED, Oxford Diffraction Ltd.,'
_computing_molecular_graphics Ortep3
_computing_publication_material Shelx97
_computing_structure_refinement 'SHELXL-97 (Sheldrick, 1997)'
_computing_structure_solution 'SHELXS-97 (Sheldrick, 1997)'
_diffrn_ambient_temperature 150(2)
_diffrn_detector_area_resol_mean 15.9948
_diffrn_measured_fraction_theta_full 0.998
_diffrn_measured_fraction_theta_max 0.998
_diffrn_measurement_device_type 'OXFORD DIFFRACTION SUPER NOVA'
_diffrn_measurement_method \w/q-scan
_diffrn_radiation_monochromator graphite
_diffrn_radiation_source 'Micro-Focus (Mo) X-ray Source'
_diffrn_radiation_type MoK\a
_diffrn_radiation_wavelength 0.71073
_diffrn_reflns_av_R_equivalents 0.0386
_diffrn_reflns_av_sigmaI/netI 0.0376
_diffrn_reflns_limit_h_max 36
_diffrn_reflns_limit_h_min -36
_diffrn_reflns_limit_k_max 17
_diffrn_reflns_limit_k_min -15
_diffrn_reflns_limit_l_max 16
_diffrn_reflns_limit_l_min -17
_diffrn_reflns_number 22799
_diffrn_reflns_theta_full 25.00
_diffrn_reflns_theta_max 25.00
_diffrn_reflns_theta_min 2.99
_exptl_absorpt_coefficient_mu 0.714
_exptl_absorpt_correction_T_max 0.8882
_exptl_absorpt_correction_T_min 0.8361
_exptl_absorpt_correction_type multi-scan
_exptl_absorpt_process_details
;
CrysAlis RED, Oxford Diffraction Ltd.,
Version 1.171.31.7 (release 18-10-2006 CrysAlis171 .NET)
(compiled Oct 18 2006,16:28:17)
Empirical absorption correction using spherical harmonics,
 implemented in SCALE3 ABSPACK scaling algorithm.
;
_exptl_crystal_colour BLACK
_exptl_crystal_density_diffrn 1.698
_exptl_crystal_density_method 'not measured'
_exptl_crystal_description BLOCK
_exptl_crystal_F_000 3336
_exptl_crystal_size_max 0.26
_exptl_crystal_size_mid 0.21
_exptl_crystal_size_min 0.17
_refine_diff_density_max 0.913
_refine_diff_density_min -0.641
_refine_diff_density_rms 0.087
_refine_ls_extinction_method none
_refine_ls_goodness_of_fit_ref 1.062
_refine_ls_hydrogen_treatment riding
_refine_ls_matrix_type full
_refine_ls_number_parameters 471
_refine_ls_number_reflns 5667
_refine_ls_number_restraints 0
_refine_ls_restrained_S_all 1.062
_refine_ls_R_factor_all 0.0530
_refine_ls_R_factor_gt 0.0419
_refine_ls_shift/su_max 0.000
_refine_ls_shift/su_mean 0.000
_refine_ls_structure_factor_coef Fsqd
_refine_ls_weighting_details 'calc w=1/[\s^2^(Fo^2^)+(0.0554P)^2^+17.3043P] where P=(Fo^2^+2Fc^2^)/3'
_refine_ls_weighting_scheme calc
_refine_ls_wR_factor_gt 0.1061
_refine_ls_wR_factor_ref 0.1150
_reflns_number_gt 4701
_reflns_number_total 5667
_reflns_threshold_expression >2sigma(I)
_cod_data_source_file ic500730m_si_003.cif
_cod_data_source_block '[3b](ClO4)2'
_cod_depositor_comments
;
The following automatic conversions were performed:

'_symmetry_cell_setting' value 'Monoclinic' changed to 'monoclinic'
according to
/usr/data/users/saulius/crontab/automatic-downloads/rss-feeds/ACS/lib/dictionaries/cif_core.dic
dictionary named 'cif_core.dic' version 2.4.2 from 2011-04-26.

Automatic conversion script
Id: cif_fix_values 2281 2013-09-26 08:29:07Z andrius 

 Adding full bibliography for 4340327--4340333.cif.
;
_cod_original_sg_symbol_H-M 'C 2/c'
_cod_database_code 4340330

loop_
_symmetry_equiv_pos_as_xyz
'x, y, z'
'-x, y, -z+1/2'
'x+1/2, y+1/2, z'
'-x+1/2, y+1/2, -z+1/2'
'-x, -y, -z'
'x, -y, z-1/2'
'-x+1/2, -y+1/2, -z'
'x+1/2, -y+1/2, z-1/2'

loop_
_atom_site_label
_atom_site_type_symbol
_atom_site_fract_x
_atom_site_fract_y
_atom_site_fract_z
_atom_site_U_iso_or_equiv
_atom_site_adp_type
_atom_site_occupancy
_atom_site_symmetry_multiplicity
_atom_site_calc_flag
_atom_site_refinement_flags
Ru1 Ru 0.099071(9) 0.15412(2) 0.19450(2) 0.02566(12) Uani 1 1 d .
Cl2 Cl 0.11210(4) 0.54213(8) 0.35922(8) 0.0495(3) Uani 1 1 d .
O1 O 0.24069(11) 0.1544(3) -0.1437(2) 0.0575(10) Uani 1 1 d .
O2 O 0.01830(9) 0.2180(2) 0.60765(18) 0.0354(6) Uani 1 1 d .
N1 N 0.16678(10) 0.1545(2) 0.1877(2) 0.0277(7) Uani 1 1 d .
N2 N 0.12510(10) 0.1657(2) 0.3328(2) 0.0275(7) Uani 1 1 d .
N3 N 0.08210(10) 0.2894(2) 0.1754(2) 0.0310(7) Uani 1 1 d .
N4 N 0.03931(10) 0.1488(2) 0.2219(2) 0.0242(7) Uani 1 1 d .
N5 N 0.09308(10) 0.0174(2) 0.2176(2) 0.0286(7) Uani 1 1 d .
C1 C 0.17123(15) 0.2127(3) 0.0283(3) 0.0484(11) Uani 1 1 d .
H1 H 0.1479 0.2533 0.0337 0.058 Uiso 1 1 calc R
C2 C 0.19021(15) 0.2136(3) -0.0515(3) 0.0467(11) Uani 1 1 d .
H2 H 0.1814 0.2569 -0.0999 0.056 Uiso 1 1 calc R
C3 C 0.22308(15) 0.1493(3) -0.0613(3) 0.0443(11) Uani 1 1 d .
C4 C 0.23551(16) 0.0857(4) 0.0081(3) 0.0520(12) Uani 1 1 d .
H4 H 0.2568 0.0412 0.0001 0.062 Uiso 1 1 calc R
C5 C 0.21636(16) 0.0873(4) 0.0907(3) 0.0498(12) Uani 1 1 d .
H5 H 0.2245 0.0432 0.1387 0.060 Uiso 1 1 calc R
C6 C 0.18579(14) 0.1525(3) 0.1022(3) 0.0389(10) Uani 1 1 d .
C7 C 0.19118(12) 0.1497(3) 0.2707(3) 0.0314(9) Uani 1 1 d .
C8 C 0.23861(13) 0.1447(3) 0.3101(3) 0.0346(9) Uani 1 1 d .
C9 C 0.27750(14) 0.1438(3) 0.2743(3) 0.0425(11) Uani 1 1 d .
H9 H 0.2777 0.1488 0.2082 0.051 Uiso 1 1 calc R
C10 C 0.31748(14) 0.1350(4) 0.3393(3) 0.0507(13) Uani 1 1 d .
H10 H 0.3445 0.1337 0.3154 0.061 Uiso 1 1 calc R
C11 C 0.31829(14) 0.1284(4) 0.4349(3) 0.0514(13) Uani 1 1 d .
H11 H 0.3457 0.1214 0.4753 0.062 Uiso 1 1 calc R
C12 C 0.27944(14) 0.1319(4) 0.4748(3) 0.0456(12) Uani 1 1 d .
C13 C 0.27516(15) 0.1307(4) 0.5720(3) 0.0511(13) Uani 1 1 d .
H13 H 0.3006 0.1244 0.6185 0.061 Uiso 1 1 calc R
C14 C 0.23465(15) 0.1387(4) 0.6003(3) 0.0480(12) Uani 1 1 d .
H14 H 0.2330 0.1386 0.6660 0.058 Uiso 1 1 calc R
C15 C 0.19556(14) 0.1469(3) 0.5343(3) 0.0404(10) Uani 1 1 d .
H15 H 0.1679 0.1519 0.5551 0.048 Uiso 1 1 calc R
C16 C 0.19844(13) 0.1475(3) 0.4398(3) 0.0363(10) Uani 1 1 d .
C17 C 0.24020(13) 0.1412(3) 0.4103(3) 0.0397(10) Uani 1 1 d .
C18 C 0.16731(13) 0.1541(3) 0.3523(3) 0.0315(9) Uani 1 1 d .
C19 C 0.09922(11) 0.1801(3) 0.4067(2) 0.0271(8) Uani 1 1 d .
C20 C 0.08766(11) 0.2672(3) 0.4268(2) 0.0294(8) Uani 1 1 d .
H20 H 0.0977 0.3169 0.3938 0.035 Uiso 1 1 calc R
C21 C 0.06115(12) 0.2827(3) 0.4957(2) 0.0295(8) Uani 1 1 d .
H21 H 0.0541 0.3428 0.5115 0.035 Uiso 1 1 calc R
C22 C 0.04520(12) 0.2102(3) 0.5405(2) 0.0295(8) Uani 1 1 d .
C23 C 0.05636(13) 0.1219(3) 0.5185(3) 0.0323(9) Uani 1 1 d .
H23 H 0.0451 0.0722 0.5492 0.039 Uiso 1 1 calc R
C24 C 0.08354(12) 0.1066(3) 0.4528(2) 0.0311(9) Uani 1 1 d .
H24 H 0.0916 0.0465 0.4390 0.037 Uiso 1 1 calc R
C25 C 0.27636(16) 0.0967(4) -0.1509(3) 0.0588(14) Uani 1 1 d .
H25A H 0.2992 0.1052 -0.0956 0.088 Uiso 1 1 calc R
H25B H 0.2883 0.1112 -0.2086 0.088 Uiso 1 1 calc R
H25C H 0.2664 0.0336 -0.1535 0.088 Uiso 1 1 calc R
C26 C 0.00106(16) 0.3048(3) 0.6210(3) 0.0479(12) Uani 1 1 d .
H26A H 0.0249 0.3455 0.6478 0.072 Uiso 1 1 calc R
H26B H -0.0204 0.3005 0.6645 0.072 Uiso 1 1 calc R
H26C H -0.0133 0.3287 0.5600 0.072 Uiso 1 1 calc R
C27 C 0.10349(15) 0.3565(3) 0.1385(3) 0.0418(11) Uani 1 1 d .
H27 H 0.1334 0.3475 0.1323 0.050 Uiso 1 1 calc R
C28 C 0.08381(17) 0.4380(3) 0.1091(3) 0.0493(12) Uani 1 1 d .
H28 H 0.1001 0.4840 0.0837 0.059 Uiso 1 1 calc R
C29 C 0.04119(15) 0.4515(3) 0.1168(3) 0.0424(10) Uani 1 1 d .
H29 H 0.0269 0.5060 0.0943 0.051 Uiso 1 1 calc R
C30 C 0.01871(14) 0.3856(3) 0.1574(3) 0.0326(9) Uani 1 1 d .
H30 H -0.0111 0.3947 0.1640 0.039 Uiso 1 1 calc R
C31 C 0.03989(12) 0.3059(3) 0.1887(2) 0.0286(8) Uani 1 1 d .
C32 C 0.01855(12) 0.2295(3) 0.2289(2) 0.0267(8) Uani 1 1 d .
C33 C 0.02193(11) 0.0672(3) 0.2415(2) 0.0241(8) Uani 1 1 d .
C34 C 0.05465(11) -0.0068(3) 0.2481(2) 0.0251(8) Uani 1 1 d .
C35 C 0.05075(12) -0.0899(3) 0.2904(2) 0.0299(8) Uani 1 1 d .
H35 H 0.0251 -0.1039 0.3166 0.036 Uiso 1 1 calc R
C36 C 0.08465(13) -0.1534(3) 0.2945(3) 0.0347(9) Uani 1 1 d .
H36 H 0.0825 -0.2109 0.3231 0.042 Uiso 1 1 calc R
C37 C 0.12148(13) -0.1301(3) 0.2555(3) 0.0366(10) Uani 1 1 d .
H37 H 0.1442 -0.1731 0.2538 0.044 Uiso 1 1 calc R
C38 C 0.12498(12) -0.0451(3) 0.2197(3) 0.0322(9) Uani 1 1 d .
H38 H 0.1509 -0.0295 0.1953 0.039 Uiso 1 1 calc R
Cl1 Cl 0.07380(3) 0.13143(7) 0.03027(7) 0.0369(2) Uani 1 1 d .
O111 O 0.13554(17) 0.4764(3) 0.3168(3) 0.1035(18) Uani 1 1 d .
O222 O 0.13957(14) 0.5800(3) 0.4387(3) 0.0910(15) Uani 1 1 d .
O333 O 0.07495(15) 0.5003(3) 0.3901(3) 0.0871(14) Uani 1 1 d .
O444 O 0.09685(14) 0.6093(3) 0.2922(3) 0.0806(13) Uani 1 1 d .

loop_
_atom_site_aniso_label
_atom_site_aniso_U_11
_atom_site_aniso_U_22
_atom_site_aniso_U_33
_atom_site_aniso_U_23
_atom_site_aniso_U_13
_atom_site_aniso_U_12
Ru1 0.01931(17) 0.0321(2) 0.02584(18) 0.00111(12) 0.00450(12) -0.00194(12)
Cl2 0.0623(7) 0.0427(7) 0.0443(6) -0.0057(5) 0.0109(5) -0.0024(6)
O1 0.055(2) 0.083(3) 0.0387(18) 0.0032(16) 0.0198(15) 0.0091(18)
O2 0.0347(15) 0.0426(18) 0.0321(14) -0.0022(12) 0.0151(12) -0.0020(13)
N1 0.0220(16) 0.0353(19) 0.0272(16) -0.0003(13) 0.0087(13) -0.0038(13)
N2 0.0186(16) 0.038(2) 0.0263(16) -0.0020(13) 0.0046(12) -0.0003(13)
N3 0.0293(17) 0.035(2) 0.0274(16) 0.0006(14) 0.0021(13) -0.0061(15)
N4 0.0210(15) 0.0261(18) 0.0253(15) -0.0003(12) 0.0027(12) -0.0013(12)
N5 0.0209(16) 0.036(2) 0.0285(15) 0.0001(14) 0.0038(12) 0.0032(13)
C1 0.045(3) 0.049(3) 0.052(3) 0.001(2) 0.008(2) 0.001(2)
C2 0.051(3) 0.049(3) 0.040(2) 0.005(2) 0.007(2) -0.005(2)
C3 0.044(3) 0.054(3) 0.035(2) 0.003(2) 0.0060(19) -0.003(2)
C4 0.048(3) 0.058(3) 0.053(3) -0.005(2) 0.018(2) 0.000(2)
C5 0.052(3) 0.054(3) 0.045(3) 0.002(2) 0.013(2) 0.002(2)
C6 0.031(2) 0.050(3) 0.036(2) -0.0007(19) 0.0072(17) -0.0028(19)
C7 0.0218(19) 0.043(3) 0.030(2) 0.0009(17) 0.0057(15) -0.0002(17)
C8 0.021(2) 0.048(3) 0.035(2) 0.0013(18) 0.0056(16) 0.0000(17)
C9 0.031(2) 0.062(3) 0.036(2) -0.001(2) 0.0098(18) 0.002(2)
C10 0.021(2) 0.077(4) 0.054(3) -0.004(2) 0.0074(19) 0.001(2)
C11 0.026(2) 0.079(4) 0.047(3) -0.005(2) -0.0010(19) 0.002(2)
C12 0.028(2) 0.066(3) 0.040(2) -0.008(2) -0.0014(18) 0.000(2)
C13 0.038(3) 0.078(4) 0.034(2) -0.005(2) -0.0065(19) 0.002(2)
C14 0.043(3) 0.072(4) 0.029(2) -0.002(2) 0.0034(19) 0.003(2)
C15 0.030(2) 0.058(3) 0.033(2) -0.0001(19) 0.0057(17) 0.002(2)
C16 0.025(2) 0.051(3) 0.032(2) -0.0025(18) 0.0027(16) -0.0002(18)
C17 0.025(2) 0.057(3) 0.036(2) -0.002(2) 0.0016(17) 0.0001(19)
C18 0.026(2) 0.039(2) 0.029(2) 0.0000(17) 0.0064(16) 0.0000(17)
C19 0.0198(18) 0.036(2) 0.0251(18) -0.0003(16) 0.0026(14) 0.0002(16)
C20 0.0236(19) 0.038(2) 0.0262(18) 0.0029(16) 0.0031(15) -0.0048(16)
C21 0.0263(19) 0.033(2) 0.0283(19) 0.0005(16) 0.0021(15) -0.0001(16)
C22 0.0242(19) 0.042(2) 0.0220(18) -0.0006(16) 0.0030(14) -0.0033(17)
C23 0.034(2) 0.037(2) 0.0269(19) 0.0033(17) 0.0078(16) -0.0042(18)
C24 0.031(2) 0.033(2) 0.0293(19) 0.0007(17) 0.0052(16) -0.0001(17)
C25 0.041(3) 0.092(4) 0.044(3) 0.003(3) 0.009(2) 0.002(3)
C26 0.056(3) 0.046(3) 0.049(3) -0.004(2) 0.030(2) -0.001(2)
C27 0.037(2) 0.042(3) 0.049(3) 0.001(2) 0.012(2) -0.0139(19)
C28 0.066(3) 0.032(3) 0.050(3) 0.009(2) 0.011(2) -0.014(2)
C29 0.053(3) 0.033(3) 0.040(2) 0.0056(19) 0.005(2) -0.002(2)
C30 0.039(2) 0.028(2) 0.029(2) 0.0005(16) 0.0005(17) -0.0013(17)
C31 0.031(2) 0.031(2) 0.0225(18) -0.0032(15) 0.0002(15) -0.0050(16)
C32 0.0245(18) 0.029(2) 0.0249(18) -0.0003(15) -0.0013(14) 0.0010(16)
C33 0.0226(18) 0.028(2) 0.0214(17) -0.0005(14) 0.0028(14) -0.0005(15)
C34 0.0200(18) 0.031(2) 0.0247(18) -0.0011(15) 0.0038(14) 0.0017(15)
C35 0.027(2) 0.033(2) 0.0291(19) -0.0012(16) 0.0050(15) 0.0005(17)
C36 0.034(2) 0.031(2) 0.038(2) 0.0012(17) 0.0001(17) 0.0036(17)
C37 0.030(2) 0.042(3) 0.038(2) -0.0012(18) 0.0044(17) 0.0100(18)
C38 0.0236(19) 0.042(3) 0.033(2) -0.0007(17) 0.0085(15) 0.0043(17)
Cl1 0.0389(6) 0.0425(6) 0.0283(5) -0.0008(4) 0.0019(4) -0.0051(4)
O111 0.132(4) 0.106(4) 0.064(3) -0.018(2) -0.009(2) 0.072(3)
O222 0.077(3) 0.113(4) 0.083(3) -0.043(3) 0.013(2) -0.047(3)
O333 0.093(3) 0.088(3) 0.079(3) 0.001(2) 0.006(2) -0.056(3)
O444 0.092(3) 0.063(3) 0.097(3) 0.023(2) 0.046(2) 0.030(2)

loop_
_atom_type_symbol
_atom_type_description
_atom_type_scat_dispersion_real
_atom_type_scat_dispersion_imag
_atom_type_scat_source
C C 0.0033 0.0016 'International Tables Vol C Tables 4.2.6.8 and 6.1.1.4'
H H 0.0000 0.0000 'International Tables Vol C Tables 4.2.6.8 and 6.1.1.4'
N N 0.0061 0.0033 'International Tables Vol C Tables 4.2.6.8 and 6.1.1.4'
O O 0.0106 0.0060 'International Tables Vol C Tables 4.2.6.8 and 6.1.1.4'
Cl Cl 0.1484 0.1585 'International Tables Vol C Tables 4.2.6.8 and 6.1.1.4'
Ru Ru -1.2594 0.8363 'International Tables Vol C Tables 4.2.6.8 and 6.1.1.4'

loop_
_geom_angle_atom_site_label_1
_geom_angle_atom_site_label_2
_geom_angle_atom_site_label_3
_geom_angle
_geom_angle_site_symmetry_1
_geom_angle_site_symmetry_3
N4 Ru1 N2 92.73(12) . .
N4 Ru1 N5 79.42(12) . .
N2 Ru1 N5 87.61(12) . .
N4 Ru1 N3 80.65(12) . .
N2 Ru1 N3 95.74(12) . .
N5 Ru1 N3 159.92(12) . .
N4 Ru1 N1 170.90(12) . .
N2 Ru1 N1 78.63(12) . .
N5 Ru1 N1 97.19(12) . .
N3 Ru1 N1 102.88(12) . .
N4 Ru1 Cl1 91.23(9) . .
N2 Ru1 Cl1 174.79(9) . .
N5 Ru1 Cl1 89.80(9) . .
N3 Ru1 Cl1 88.23(9) . .
N1 Ru1 Cl1 97.23(8) . .
O111 Cl2 O444 109.4(3) . .
O111 Cl2 O222 109.6(3) . .
O444 Cl2 O222 111.1(3) . .
O111 Cl2 O333 109.1(3) . .
O444 Cl2 O333 108.5(3) . .
O222 Cl2 O333 109.1(2) . .
C3 O1 C25 116.8(4) . .
C22 O2 C26 117.0(3) . .
C7 N1 C6 121.3(3) . .
C7 N1 Ru1 113.0(2) . .
C6 N1 Ru1 125.6(3) . .
C18 N2 C19 121.1(3) . .
C18 N2 Ru1 115.4(2) . .
C19 N2 Ru1 123.5(2) . .
C27 N3 C31 117.5(4) . .
C27 N3 Ru1 129.2(3) . .
C31 N3 Ru1 112.3(2) . .
C32 N4 C33 123.4(3) . .
C32 N4 Ru1 116.8(2) . .
C33 N4 Ru1 119.5(2) . .
C38 N5 C34 118.7(3) . .
C38 N5 Ru1 126.2(3) . .
C34 N5 Ru1 114.2(2) . .
C2 C1 C6 120.7(5) . .
C2 C1 H1 119.7 . .
C6 C1 H1 119.7 . .
C1 C2 C3 119.2(4) . .
C1 C2 H2 120.4 . .
C3 C2 H2 120.4 . .
O1 C3 C4 123.5(4) . .
O1 C3 C2 115.9(4) . .
C4 C3 C2 120.6(4) . .
C3 C4 C5 119.3(5) . .
C3 C4 H4 120.3 . .
C5 C4 H4 120.3 . .
C6 C5 C4 120.1(5) . .
C6 C5 H5 120.0 . .
C4 C5 H5 120.0 . .
C5 C6 C1 119.8(4) . .
C5 C6 N1 119.8(4) . .
C1 C6 N1 120.3(4) . .
N1 C7 C18 115.5(3) . .
N1 C7 C8 137.7(4) . .
C18 C7 C8 106.7(3) . .
C9 C8 C17 118.7(4) . .
C9 C8 C7 136.4(4) . .
C17 C8 C7 104.9(3) . .
C8 C9 C10 118.2(4) . .
C8 C9 H9 120.9 . .
C10 C9 H9 120.9 . .
C11 C10 C9 122.3(4) . .
C11 C10 H10 118.9 . .
C9 C10 H10 118.9 . .
C10 C11 C12 121.5(4) . .
C10 C11 H11 119.3 . .
C12 C11 H11 119.3 . .
C17 C12 C11 115.9(4) . .
C17 C12 C13 116.1(4) . .
C11 C12 C13 128.0(4) . .
C14 C13 C12 121.1(4) . .
C14 C13 H13 119.4 . .
C12 C13 H13 119.4 . .
C13 C14 C15 121.9(4) . .
C13 C14 H14 119.0 . .
C15 C14 H14 119.0 . .
C16 C15 C14 118.5(4) . .
C16 C15 H15 120.8 . .
C14 C15 H15 120.8 . .
C15 C16 C17 119.8(4) . .
C15 C16 C18 135.4(4) . .
C17 C16 C18 104.8(3) . .
C12 C17 C16 122.5(4) . .
C12 C17 C8 123.4(4) . .
C16 C17 C8 114.1(4) . .
N2 C18 C16 134.1(4) . .
N2 C18 C7 116.4(3) . .
C16 C18 C7 109.4(3) . .
C20 C19 C24 120.4(3) . .
C20 C19 N2 118.9(3) . .
C24 C19 N2 120.5(4) . .
C19 C20 C21 120.0(4) . .
C19 C20 H20 120.0 . .
C21 C20 H20 120.0 . .
C22 C21 C20 119.6(4) . .
C22 C21 H21 120.2 . .
C20 C21 H21 120.2 . .
O2 C22 C21 124.2(4) . .
O2 C22 C23 115.8(3) . .
C21 C22 C23 120.0(3) . .
C24 C23 C22 120.5(4) . .
C24 C23 H23 119.8 . .
C22 C23 H23 119.8 . .
C23 C24 C19 119.4(4) . .
C23 C24 H24 120.3 . .
C19 C24 H24 120.3 . .
O1 C25 H25A 109.5 . .
O1 C25 H25B 109.5 . .
H25A C25 H25B 109.5 . .
O1 C25 H25C 109.5 . .
H25A C25 H25C 109.5 . .
H25B C25 H25C 109.5 . .
O2 C26 H26A 109.5 . .
O2 C26 H26B 109.5 . .
H26A C26 H26B 109.5 . .
O2 C26 H26C 109.5 . .
H26A C26 H26C 109.5 . .
H26B C26 H26C 109.5 . .
N3 C27 C28 122.8(4) . .
N3 C27 H27 118.6 . .
C28 C27 H27 118.6 . .
C29 C28 C27 119.3(4) . .
C29 C28 H28 120.3 . .
C27 C28 H28 120.3 . .
C28 C29 C30 119.5(4) . .
C28 C29 H29 120.2 . .
C30 C29 H29 120.2 . .
C29 C30 C31 119.6(4) . .
C29 C30 H30 120.2 . .
C31 C30 H30 120.2 . .
N3 C31 C30 121.1(4) . .
N3 C31 C32 114.5(3) . .
C30 C31 C32 124.1(4) . .
N4 C32 C32 117.8(2) . 2
N4 C32 C31 113.4(3) . .
C32 C32 C31 128.9(2) 2 .
N4 C33 C33 117.0(2) . 2
N4 C33 C34 112.2(3) . .
C33 C33 C34 130.7(2) 2 .
N5 C34 C35 120.6(3) . .
N5 C34 C33 113.7(3) . .
C35 C34 C33 125.2(3) . .
C34 C35 C36 119.8(4) . .
C34 C35 H35 120.1 . .
C36 C35 H35 120.1 . .
C37 C36 C35 118.2(4) . .
C37 C36 H36 120.9 . .
C35 C36 H36 120.9 . .
C38 C37 C36 119.8(4) . .
C38 C37 H37 120.1 . .
C36 C37 H37 120.1 . .
N5 C38 C37 122.4(4) . .
N5 C38 H38 118.8 . .
C37 C38 H38 118.8 . .

loop_
_geom_bond_atom_site_label_1
_geom_bond_atom_site_label_2
_geom_bond_distance
_geom_bond_site_symmetry_2
Ru1 N4 1.947(3) .
Ru1 N2 2.020(3) .
Ru1 N5 2.059(3) .
Ru1 N3 2.072(3) .
Ru1 N1 2.107(3) .
Ru1 Cl1 2.3784(10) .
Cl2 O111 1.405(4) .
Cl2 O444 1.406(4) .
Cl2 O222 1.420(4) .
Cl2 O333 1.433(4) .
O1 C3 1.376(5) .
O1 C25 1.408(6) .
O2 C22 1.371(4) .
O2 C26 1.413(5) .
N1 C7 1.303(5) .
N1 C6 1.437(5) .
N2 C18 1.299(5) .
N2 C19 1.439(5) .
N3 C27 1.344(5) .
N3 C31 1.368(5) .
N4 C32 1.363(5) .
N4 C33 1.366(5) .
N5 C38 1.345(5) .
N5 C34 1.375(4) .
C1 C2 1.364(6) .
C1 C6 1.400(6) .
C1 H1 0.9500 .
C2 C3 1.412(7) .
C2 H2 0.9500 .
C3 C4 1.376(7) .
C4 C5 1.403(6) .
C4 H4 0.9500 .
C5 C6 1.377(6) .
C5 H5 0.9500 .
C7 C18 1.478(5) .
C7 C8 1.484(5) .
C8 C9 1.378(6) .
C8 C17 1.427(6) .
C9 C10 1.428(6) .
C9 H9 0.9500 .
C10 C11 1.366(6) .
C10 H10 0.9500 .
C11 C12 1.409(6) .
C11 H11 0.9500 .
C12 C17 1.407(6) .
C12 C13 1.419(6) .
C13 C14 1.379(7) .
C13 H13 0.9500 .
C14 C15 1.413(6) .
C14 H14 0.9500 .
C15 C16 1.370(6) .
C15 H15 0.9500 .
C16 C17 1.422(6) .
C16 C18 1.454(6) .
C19 C20 1.378(6) .
C19 C24 1.397(5) .
C20 C21 1.396(5) .
C20 H20 0.9500 .
C21 C22 1.379(5) .
C21 H21 0.9500 .
C22 C23 1.396(6) .
C23 C24 1.375(5) .
C23 H23 0.9500 .
C24 H24 0.9500 .
C25 H25A 0.9800 .
C25 H25B 0.9800 .
C25 H25C 0.9800 .
C26 H26A 0.9800 .
C26 H26B 0.9800 .
C26 H26C 0.9800 .
C27 C28 1.383(7) .
C27 H27 0.9500 .
C28 C29 1.352(6) .
C28 H28 0.9500 .
C29 C30 1.376(6) .
C29 H29 0.9500 .
C30 C31 1.385(6) .
C30 H30 0.9500 .
C31 C32 1.469(5) .
C32 C32 1.377(7) 2
C33 C33 1.413(7) 2
C33 C34 1.480(5) .
C34 C35 1.381(5) .
C35 C36 1.399(5) .
C35 H35 0.9500 .
C36 C37 1.386(6) .
C36 H36 0.9500 .
C37 C38 1.367(6) .
C37 H37 0.9500 .
C38 H38 0.9500 .

loop_
_geom_torsion_atom_site_label_1
_geom_torsion_atom_site_label_2
_geom_torsion_atom_site_label_3
_geom_torsion_atom_site_label_4
_geom_torsion
_geom_torsion_site_symmetry_1
_geom_torsion_site_symmetry_4
N4 Ru1 N1 C7 -10.2(10) . .
N2 Ru1 N1 C7 8.4(3) . .
N5 Ru1 N1 C7 -77.7(3) . .
N3 Ru1 N1 C7 101.8(3) . .
Cl1 Ru1 N1 C7 -168.4(3) . .
N4 Ru1 N1 C6 164.8(7) . .
N2 Ru1 N1 C6 -176.6(3) . .
N5 Ru1 N1 C6 97.3(3) . .
N3 Ru1 N1 C6 -83.2(3) . .
Cl1 Ru1 N1 C6 6.6(3) . .
N4 Ru1 N2 C18 167.1(3) . .
N5 Ru1 N2 C18 87.8(3) . .
N3 Ru1 N2 C18 -112.0(3) . .
N1 Ru1 N2 C18 -10.0(3) . .
Cl1 Ru1 N2 C18 27.6(12) . .
N4 Ru1 N2 C19 -9.0(3) . .
N5 Ru1 N2 C19 -88.3(3) . .
N3 Ru1 N2 C19 71.8(3) . .
N1 Ru1 N2 C19 173.9(3) . .
Cl1 Ru1 N2 C19 -148.5(9) . .
N4 Ru1 N3 C27 -169.5(4) . .
N2 Ru1 N3 C27 98.6(3) . .
N5 Ru1 N3 C27 -162.6(4) . .
N1 Ru1 N3 C27 19.0(4) . .
Cl1 Ru1 N3 C27 -78.0(3) . .
N4 Ru1 N3 C31 -1.2(2) . .
N2 Ru1 N3 C31 -93.1(2) . .
N5 Ru1 N3 C31 5.7(5) . .
N1 Ru1 N3 C31 -172.7(2) . .
Cl1 Ru1 N3 C31 90.3(2) . .
N2 Ru1 N4 C32 86.8(3) . .
N5 Ru1 N4 C32 173.9(3) . .
N3 Ru1 N4 C32 -8.5(2) . .
N1 Ru1 N4 C32 105.1(8) . .
Cl1 Ru1 N4 C32 -96.5(2) . .
N2 Ru1 N4 C33 -87.2(3) . .
N5 Ru1 N4 C33 -0.2(2) . .
N3 Ru1 N4 C33 177.4(3) . .
N1 Ru1 N4 C33 -69.0(9) . .
Cl1 Ru1 N4 C33 89.4(2) . .
N4 Ru1 N5 C38 -175.1(3) . .
N2 Ru1 N5 C38 -81.8(3) . .
N3 Ru1 N5 C38 177.9(3) . .
N1 Ru1 N5 C38 -3.6(3) . .
Cl1 Ru1 N5 C38 93.6(3) . .
N4 Ru1 N5 C34 -6.0(2) . .
N2 Ru1 N5 C34 87.2(2) . .
N3 Ru1 N5 C34 -13.0(5) . .
N1 Ru1 N5 C34 165.5(2) . .
Cl1 Ru1 N5 C34 -97.3(2) . .
C6 C1 C2 C3 3.7(7) . .
C25 O1 C3 C4 -6.8(7) . .
C25 O1 C3 C2 174.1(4) . .
C1 C2 C3 O1 180.0(4) . .
C1 C2 C3 C4 0.9(7) . .
O1 C3 C4 C5 178.5(4) . .
C2 C3 C4 C5 -2.4(7) . .
C3 C4 C5 C6 -0.6(7) . .
C4 C5 C6 C1 5.2(7) . .
C4 C5 C6 N1 -179.1(4) . .
C2 C1 C6 C5 -6.8(7) . .
C2 C1 C6 N1 177.5(4) . .
C7 N1 C6 C5 48.3(6) . .
Ru1 N1 C6 C5 -126.3(4) . .
C7 N1 C6 C1 -136.0(4) . .
Ru1 N1 C6 C1 49.4(5) . .
C6 N1 C7 C18 179.0(4) . .
Ru1 N1 C7 C18 -5.8(4) . .
C6 N1 C7 C8 2.5(7) . .
Ru1 N1 C7 C8 177.7(4) . .
N1 C7 C8 C9 0.7(9) . .
C18 C7 C8 C9 -176.0(5) . .
N1 C7 C8 C17 179.9(5) . .
C18 C7 C8 C17 3.1(5) . .
C17 C8 C9 C10 2.9(7) . .
C7 C8 C9 C10 -178.0(5) . .
C8 C9 C10 C11 -0.6(8) . .
C9 C10 C11 C12 -1.4(8) . .
C10 C11 C12 C17 0.9(8) . .
C10 C11 C12 C13 -176.5(6) . .
C17 C12 C13 C14 -0.3(8) . .
C11 C12 C13 C14 177.1(5) . .
C12 C13 C14 C15 1.0(8) . .
C13 C14 C15 C16 -0.4(8) . .
C14 C15 C16 C17 -0.8(7) . .
C14 C15 C16 C18 179.6(5) . .
C11 C12 C17 C16 -178.7(5) . .
C13 C12 C17 C16 -1.0(7) . .
C11 C12 C17 C8 1.6(7) . .
C13 C12 C17 C8 179.3(5) . .
C15 C16 C17 C12 1.6(7) . .
C18 C16 C17 C12 -178.7(4) . .
C15 C16 C17 C8 -178.7(4) . .
C18 C16 C17 C8 1.0(5) . .
C9 C8 C17 C12 -3.6(7) . .
C7 C8 C17 C12 177.1(4) . .
C9 C8 C17 C16 176.7(4) . .
C7 C8 C17 C16 -2.7(5) . .
C19 N2 C18 C16 3.3(7) . .
Ru1 N2 C18 C16 -173.0(4) . .
C19 N2 C18 C7 -173.7(3) . .
Ru1 N2 C18 C7 10.1(5) . .
C15 C16 C18 N2 3.6(9) . .
C17 C16 C18 N2 -176.0(5) . .
C15 C16 C18 C7 -179.3(5) . .
C17 C16 C18 C7 1.1(5) . .
N1 C7 C18 N2 -2.6(6) . .
C8 C7 C18 N2 175.0(4) . .
N1 C7 C18 C16 179.7(4) . .
C8 C7 C18 C16 -2.7(5) . .
C18 N2 C19 C20 98.7(4) . .
Ru1 N2 C19 C20 -85.4(4) . .
C18 N2 C19 C24 -85.7(5) . .
Ru1 N2 C19 C24 90.3(4) . .
C24 C19 C20 C21 1.8(5) . .
N2 C19 C20 C21 177.5(3) . .
C19 C20 C21 C22 -2.6(5) . .
C26 O2 C22 C21 9.5(5) . .
C26 O2 C22 C23 -170.6(4) . .
C20 C21 C22 O2 -178.7(3) . .
C20 C21 C22 C23 1.4(5) . .
O2 C22 C23 C24 -179.3(3) . .
C21 C22 C23 C24 0.5(6) . .
C22 C23 C24 C19 -1.3(6) . .
C20 C19 C24 C23 0.1(5) . .
N2 C19 C24 C23 -175.5(3) . .
C31 N3 C27 C28 -3.8(6) . .
Ru1 N3 C27 C28 164.0(3) . .
N3 C27 C28 C29 -0.5(7) . .
C27 C28 C29 C30 2.8(7) . .
C28 C29 C30 C31 -0.8(6) . .
C27 N3 C31 C30 5.7(5) . .
Ru1 N3 C31 C30 -164.1(3) . .
C27 N3 C31 C32 179.7(3) . .
Ru1 N3 C31 C32 9.9(4) . .
C29 C30 C31 N3 -3.5(6) . .
C29 C30 C31 C32 -177.0(4) . .
C33 N4 C32 C32 9.9(6) . 2
Ru1 N4 C32 C32 -163.9(3) . 2
C33 N4 C32 C31 -170.0(3) . .
Ru1 N4 C32 C31 16.2(4) . .
N3 C31 C32 N4 -17.0(4) . .
C30 C31 C32 N4 156.8(3) . .
N3 C31 C32 C32 163.1(4) . 2
C30 C31 C32 C32 -23.1(7) . 2
C32 N4 C33 C33 7.9(6) . 2
Ru1 N4 C33 C33 -178.4(3) . 2
C32 N4 C33 C34 -167.9(3) . .
Ru1 N4 C33 C34 5.8(4) . .
C38 N5 C34 C35 7.5(5) . .
Ru1 N5 C34 C35 -162.5(3) . .
C38 N5 C34 C33 -179.4(3) . .
Ru1 N5 C34 C33 10.6(4) . .
N4 C33 C34 N5 -10.6(4) . .
C33 C33 C34 N5 174.3(4) 2 .
N4 C33 C34 C35 162.1(3) . .
C33 C33 C34 C35 -12.9(7) 2 .
N5 C34 C35 C36 -5.9(5) . .
C33 C34 C35 C36 -178.1(3) . .
C34 C35 C36 C37 0.1(6) . .
C35 C36 C37 C38 3.9(6) . .
C34 N5 C38 C37 -3.4(5) . .
Ru1 N5 C38 C37 165.2(3) . .
C36 C37 C38 N5 -2.3(6) . .
